data_7222169
loop_
_publ_author_name
'Easton, Max Eric'
'Turner, Peter'
'Masters, Anthony Frederick'
'Maschmeyer, Thomas'

_publ_section_title
;
 Zinc bromide in aqueous solutions of ionic liquid bromide salts: the
 interplay between complexation and electrochemistry
;
_journal_name_full 'RSC Adv.'
_journal_paper_doi 10.1039/C5RA15736F
_journal_year 2015
_chemical_formula_sum 'C33 H72 Br7 N3 Zn2'
_chemical_formula_weight 1201.04
_space_group_crystal_system trigonal
_space_group_IT_number 159
_space_group_name_Hall 'P 3 -2c'
_space_group_name_H-M_alt 'P 3 1 c'
_symmetry_cell_setting trigonal
_symmetry_Int_Tables_number 159
_symmetry_space_group_name_Hall 'P 3 -2c'
_symmetry_space_group_name_H-M 'P 3 1 c'
_atom_sites_solution_hydrogens geom
_audit_creation_method SHELXL-2014/7
_audit_update_record
;
2015-08-03 deposited with the CCDC.
2015-09-16 downloaded from the CCDC.
;
_cell_angle_alpha 90
_cell_angle_beta 90
_cell_angle_gamma 120
_cell_formula_units_Z 2
_cell_length_a 14.7234(2)
_cell_length_b 14.7234(2)
_cell_length_c 12.4759(3)
_cell_measurement_reflns_used 15448
_cell_measurement_temperature 150(1)
_cell_measurement_theta_max 73.2910
_cell_measurement_theta_min 4.9290
_cell_volume 2342.17(7)
_computing_cell_refinement
;
  CrysAlisPro, Agilent Technologies,
;
_computing_data_collection
;
  CrysAlisPro, Agilent Technologies,
;
_computing_data_reduction
;
  CrysAlisPro, Agilent Technologies,
;
_computing_molecular_graphics
;
  ORTEP3 for Windows (Farrugia, L., 1997)
  ORTEPIII  (Burnett, N.M., Johnson,C.K., 1996). 
  WinGX (Farrugia, 1999)
  shelXle (Hbschle,C.B., et al., 2011) 
;
_computing_structure_refinement 'SHELXL-2014/7 (Sheldrick, 2014a)'
_computing_structure_solution 'ShelxT (sheldrick, 2013)'
_diffrn_ambient_temperature 150(1)
_diffrn_crystal_treatment
;
attached with Exxon Paratone N to a nylon loop and quenched 
in a cold nitrogen gas stream from an Oxford Cryosystems Cryostream. 
;
_diffrn_detector 'CCD plate'
_diffrn_detector_area_resol_mean 10.5861
_diffrn_detector_type Atlas
_diffrn_measured_fraction_theta_full 1.000
_diffrn_measured_fraction_theta_max 0.997
_diffrn_measurement_device 'four-circle diffractometer'
_diffrn_measurement_device_type 'SuperNova, Dual, Cu at zero, Atlas'
_diffrn_measurement_method \w
_diffrn_radiation_monochromator mirror
_diffrn_radiation_source 'SuperNova (Cu) X-ray Source'
_diffrn_radiation_type 'Cu K\a'
_diffrn_radiation_wavelength 1.5418
_diffrn_reflns_av_R_equivalents 0.0443
_diffrn_reflns_av_unetI/netI 0.0134
_diffrn_reflns_laue_measured_fraction_full 1.000
_diffrn_reflns_laue_measured_fraction_max 0.997
_diffrn_reflns_limit_h_max 18
_diffrn_reflns_limit_h_min -18
_diffrn_reflns_limit_k_max 18
_diffrn_reflns_limit_k_min -18
_diffrn_reflns_limit_l_max 15
_diffrn_reflns_limit_l_min -15
_diffrn_reflns_number 50065
_diffrn_reflns_point_group_measured_fraction_full 1.000
_diffrn_reflns_point_group_measured_fraction_max 0.997
_diffrn_reflns_theta_full 67.679
_diffrn_reflns_theta_max 76.846
_diffrn_reflns_theta_min 3.466
_exptl_absorpt_coefficient_mu 8.429
_exptl_absorpt_correction_T_max 1.00
_exptl_absorpt_correction_T_min 0.616
_exptl_absorpt_correction_type multi-scan
_exptl_absorpt_process_details
;
  CrysAlisPro, Agilent Technologies,
  Version 1.171.36.28
  Empirical absorption correction using spherical 
  harmonics, implemented in SCALE3 ABSPACK scaling algorithm.
;
_exptl_crystal_colour colourless
_exptl_crystal_density_diffrn 1.703
_exptl_crystal_description tablet
_exptl_crystal_F_000 1192
_exptl_crystal_size_max 0.110
_exptl_crystal_size_mid 0.074
_exptl_crystal_size_min 0.033
_refine_diff_density_max 0.971
_refine_diff_density_min -0.756
_refine_diff_density_rms 0.095
_refine_ls_abs_structure_details
;
 Twinning involves inversion, so Flack parameter cannot be determined
;
_refine_ls_extinction_coef 0.00066(18)
_refine_ls_extinction_expression Fc^*^=kFc[1+0.001xFc^2^\l^3^/sin(2\q)]^-1/4^
_refine_ls_extinction_method 'SHELXL-2014/7 (Sheldrick 2014'
_refine_ls_goodness_of_fit_ref 1.234
_refine_ls_hydrogen_treatment constr
_refine_ls_matrix_type full
_refine_ls_number_parameters 141
_refine_ls_number_reflns 3280
_refine_ls_number_restraints 170
_refine_ls_restrained_S_all 1.227
_refine_ls_R_factor_all 0.0641
_refine_ls_R_factor_gt 0.0536
_refine_ls_shift/su_max 1.221
_refine_ls_shift/su_mean 0.144
_refine_ls_structure_factor_coef Fsqd
_refine_ls_weighting_details 'w=1/[\s^2^(Fo^2^)+(0.08P)^2^+1.0P] where P=(Fo^2^+2Fc^2^)/3'
_refine_ls_weighting_scheme calc
_refine_ls_wR_factor_gt 0.1512
_refine_ls_wR_factor_ref 0.1646
_reflns_Friedel_coverage 0.990
_reflns_friedel_fraction_full 1.000
_reflns_friedel_fraction_max 0.997
_reflns_number_gt 2634
_reflns_number_total 3280
_reflns_threshold_expression 'I > 2\s(I)'
_cod_data_source_file c5ra15736f2.cif
_cod_data_source_block afm15pt3_11_P31c
_cod_original_cell_volume 2342.17(8)
_cod_database_code 7222169
_shelx_shelxl_version_number 2014/7
_shelx_space_group_comment
;
The symmetry employed for this shelxl refinement is uniquely defined
by the following loop, which should always be used as a source of
symmetry information in preference to the above space-group names.
They are only intended as comments.
;

loop_
_space_group_symop_operation_xyz
'x, y, z'
'-y, x-y, z'
'-x+y, -x, z'
'y, x, z+1/2'
'x-y, -y, z+1/2'
'-x, -x+y, z+1/2'

loop_
_atom_site_label
_atom_site_type_symbol
_atom_site_fract_x
_atom_site_fract_y
_atom_site_fract_z
_atom_site_U_iso_or_equiv
_atom_site_adp_type
_atom_site_occupancy
_atom_site_site_symmetry_order
_atom_site_calc_flag
_atom_site_refinement_flags_posn
_atom_site_refinement_flags_adp
_atom_site_refinement_flags_occupancy
_atom_site_disorder_assembly
_atom_site_disorder_group
Br1 Br 0.6177(4) 0.3131(10) 0.3430(9) 0.1222(18) Uani 0.3333 1 d . U P . .
Br2 Br 0.4884(2) 0.2345(3) 0.5857(3) 0.1020(9) Uani 1 1 d . U . . .
Br3 Br 0.4881(2) 0.2332(3) 0.0988(3) 0.0996(9) Uani 1 1 d . U . . .
Zn1 Zn 0.6667 0.3333 0.5361(5) 0.0703(15) Uani 1 3 d S TU P . .
Zn2 Zn 0.6667 0.3333 0.1497(5) 0.0724(18) Uani 1 3 d S TU P . .
N1 N 0.4839(16) 0.5178(15) 0.3458(19) 0.117(3) Uani 1 1 d G U . . .
C1 C 0.466(3) 0.440(2) 0.2571(19) 0.142(5) Uani 1 1 d G U . . .
H1A H 0.5243 0.4251 0.2530 0.170 Uiso 1 1 calc R U . . .
H1B H 0.4578 0.4663 0.1867 0.170 Uiso 1 1 calc R U . . .
C2 C 0.358(4) 0.338(3) 0.294(3) 0.165(7) Uani 1 1 d . U . . .
H2A H 0.2971 0.3300 0.2532 0.198 Uiso 1 1 calc R U . . .
H2B H 0.3621 0.2728 0.2873 0.198 Uiso 1 1 calc R U . . .
C3 C 0.354(4) 0.365(4) 0.410(4) 0.165(7) Uani 1 1 d . U . . .
H3A H 0.3383 0.3037 0.4546 0.198 Uiso 1 1 calc R U . . .
H3B H 0.2964 0.3804 0.4185 0.198 Uiso 1 1 calc R U . . .
C4 C 0.460(3) 0.463(3) 0.451(2) 0.142(5) Uani 1 1 d . U . . .
H4A H 0.4482 0.5020 0.5089 0.170 Uiso 1 1 calc R U . . .
H4B H 0.5129 0.4442 0.4732 0.170 Uiso 1 1 calc R U . . .
C5 C 0.4229(18) 0.5717(17) 0.335(2) 0.103(4) Uani 1 1 d . U . . .
H5A H 0.3542 0.5235 0.3041 0.155 Uiso 1 1 calc R U . . .
H5B H 0.4605 0.6329 0.2883 0.155 Uiso 1 1 calc R U . . .
H5C H 0.4136 0.5946 0.4060 0.155 Uiso 1 1 calc R U . . .
C6 C 0.600(2) 0.592(2) 0.309(2) 0.151(8) Uani 1 1 d D U . . .
H6A H 0.6366 0.5520 0.3010 0.181 Uiso 1 1 calc R U . . .
H6B H 0.6003 0.6238 0.2385 0.181 Uiso 1 1 calc R U . . .
C7 C 0.654(2) 0.677(3) 0.391(3) 0.180(12) Uani 1 1 d D U . . .
H7A H 0.6251 0.6500 0.4634 0.216 Uiso 1 1 calc R U . A 1
H7B H 0.6435 0.7370 0.3751 0.216 Uiso 1 1 calc R U . A 1
C8A C 0.769(3) 0.712(9) 0.389(6) 0.22(3) Uani 0.4 1 d D U P B 1
H8A1 H 0.7774 0.6494 0.3837 0.266 Uiso 0.4 1 calc R U P B 1
H8A2 H 0.8007 0.7547 0.3233 0.266 Uiso 0.4 1 calc R U P B 1
C9A C 0.827(3) 0.775(7) 0.485(6) 0.246(17) Uani 0.4 1 d D U P B 1
H9A1 H 0.8537 0.7357 0.5269 0.295 Uiso 0.4 1 calc R U P B 1
H9A2 H 0.8887 0.8417 0.4616 0.295 Uiso 0.4 1 calc R U P B 1
C10A C 0.760(4) 0.799(7) 0.557(5) 0.246(17) Uani 0.4 1 d D U P B 1
H10A H 0.7127 0.7360 0.5988 0.295 Uiso 0.4 1 calc R U P B 1
H10B H 0.7158 0.8174 0.5119 0.295 Uiso 0.4 1 calc R U P B 1
C11A C 0.823(8) 0.888(7) 0.633(7) 0.246(17) Uani 0.4 1 d D U P B 1
H11A H 0.7756 0.9010 0.6774 0.369 Uiso 0.4 1 calc R U P B 1
H11B H 0.8658 0.8705 0.6788 0.369 Uiso 0.4 1 calc R U P B 1
H11C H 0.8690 0.9519 0.5918 0.369 Uiso 0.4 1 calc R U P B 1
C8B C 0.766(3) 0.751(3) 0.358(5) 0.203(17) Uani 0.6 1 d D U P B 2
H8B1 H 0.8016 0.7096 0.3469 0.244 Uiso 0.6 1 calc R U P B 2
H8B2 H 0.7660 0.7837 0.2891 0.244 Uiso 0.6 1 calc R U P B 2
C9B C 0.826(3) 0.835(3) 0.440(7) 0.246(17) Uani 0.6 1 d D U P B 2
H9B1 H 0.9017 0.8706 0.4214 0.295 Uiso 0.6 1 calc R U P B 2
H9B2 H 0.8171 0.8023 0.5111 0.295 Uiso 0.6 1 calc R U P B 2
C10B C 0.791(5) 0.915(4) 0.445(5) 0.246(17) Uani 0.6 1 d D U P B 2
H10C H 0.8124 0.9568 0.3778 0.295 Uiso 0.6 1 calc R U P B 2
H10D H 0.7140 0.8786 0.4497 0.295 Uiso 0.6 1 calc R U P B 2
C11B C 0.837(8) 0.988(6) 0.539(6) 0.246(17) Uani 0.6 1 d D U P B 2
H11D H 0.8125 1.0387 0.5385 0.369 Uiso 0.6 1 calc R U P B 2
H11E H 0.8157 0.9477 0.6055 0.369 Uiso 0.6 1 calc R U P B 2
H11F H 0.9142 1.0259 0.5337 0.369 Uiso 0.6 1 calc R U P B 2

loop_
_atom_site_aniso_label
_atom_site_aniso_U_11
_atom_site_aniso_U_22
_atom_site_aniso_U_33
_atom_site_aniso_U_23
_atom_site_aniso_U_13
_atom_site_aniso_U_12
Br1 0.193(4) 0.136(7) 0.0533(11) -0.007(6) 0.010(6) 0.093(8)
Br2 0.0738(15) 0.0979(18) 0.123(2) 0.003(4) -0.0004(19) 0.0347(15)
Br3 0.0785(16) 0.0976(18) 0.115(2) -0.002(4) 0.0044(19) 0.0379(15)
Zn1 0.080(3) 0.080(3) 0.051(2) 0.000 0.000 0.0401(13)
Zn2 0.080(3) 0.080(3) 0.057(3) 0.000 0.000 0.0400(15)
N1 0.158(9) 0.162(9) 0.085(5) 0.010(10) 0.002(10) 0.120(7)
C1 0.209(12) 0.160(11) 0.113(7) 0.012(8) 0.013(9) 0.136(10)
C2 0.211(13) 0.163(13) 0.181(12) -0.007(10) 0.024(11) 0.138(11)
C3 0.211(13) 0.163(13) 0.181(12) -0.007(10) 0.024(11) 0.138(11)
C4 0.209(12) 0.160(11) 0.113(7) 0.012(8) 0.013(9) 0.136(10)
C5 0.137(10) 0.129(10) 0.078(8) 0.009(16) -0.002(17) 0.092(7)
C6 0.168(11) 0.176(15) 0.160(19) 0.022(12) 0.026(10) 0.125(11)
C7 0.190(16) 0.20(2) 0.19(3) -0.016(17) 0.008(15) 0.129(14)
C8A 0.19(2) 0.21(7) 0.31(5) 0.01(4) 0.00(2) 0.13(2)
C9A 0.25(2) 0.22(3) 0.32(4) -0.01(2) -0.04(2) 0.16(2)
C10A 0.25(2) 0.22(3) 0.32(4) -0.01(2) -0.04(2) 0.16(2)
C11A 0.25(2) 0.22(3) 0.32(4) -0.01(2) -0.04(2) 0.16(2)
C8B 0.180(18) 0.21(2) 0.27(4) 0.03(2) 0.01(2) 0.133(17)
C9B 0.25(2) 0.22(3) 0.32(4) -0.01(2) -0.04(2) 0.16(2)
C10B 0.25(2) 0.22(3) 0.32(4) -0.01(2) -0.04(2) 0.16(2)
C11B 0.25(2) 0.22(3) 0.32(4) -0.01(2) -0.04(2) 0.16(2)

loop_
_atom_type_symbol
_atom_type_description
_atom_type_scat_dispersion_real
_atom_type_scat_dispersion_imag
_atom_type_scat_source
C C 0.0181 0.0091 'International Tables Vol C Tables 4.2.6.8 and 6.1.1.4'
H H 0.0000 0.0000 'International Tables Vol C Tables 4.2.6.8 and 6.1.1.4'
N N 0.0311 0.0180 'International Tables Vol C Tables 4.2.6.8 and 6.1.1.4'
Br Br -0.6763 1.2805 'International Tables Vol C Tables 4.2.6.8 and 6.1.1.4'
Zn Zn -1.5491 0.6778 'International Tables Vol C Tables 4.2.6.8 and 6.1.1.4'

loop_
_geom_angle_atom_site_label_1
_geom_angle_atom_site_label_2
_geom_angle_atom_site_label_3
_geom_angle
_geom_angle_site_symmetry_1
_geom_angle_site_symmetry_3
Br1 Br1 Br1 60.003(4) 2_655 3_665
Br1 Br1 Zn1 77.40(10) 2_655 .
Br1 Br1 Zn1 77.40(10) 3_665 .
Br1 Br1 Zn2 77.41(12) 2_655 .
Br1 Br1 Zn2 77.41(12) 3_665 .
Zn1 Br1 Zn2 150.8(2) . .
Br2 Zn1 Br2 113.38(13) . 2_655
Br2 Zn1 Br2 113.38(13) . 3_665
Br2 Zn1 Br2 113.38(13) 2_655 3_665
Br2 Zn1 Br1 109.9(3) . 2_655
Br2 Zn1 Br1 90.80(17) 2_655 2_655
Br2 Zn1 Br1 114.1(3) 3_665 2_655
Br2 Zn1 Br1 90.80(17) . .
Br2 Zn1 Br1 114.1(3) 2_655 .
Br2 Zn1 Br1 109.9(3) 3_665 .
Br1 Zn1 Br1 25.20(19) 2_655 .
Br2 Zn1 Br1 114.1(3) . 3_665
Br2 Zn1 Br1 109.9(3) 2_655 3_665
Br2 Zn1 Br1 90.80(17) 3_665 3_665
Br1 Zn1 Br1 25.20(19) 2_655 3_665
Br1 Zn1 Br1 25.20(19) . 3_665
Br3 Zn2 Br3 113.09(13) 2_655 3_665
Br3 Zn2 Br3 113.09(13) 2_655 .
Br3 Zn2 Br3 113.09(13) 3_665 .
Br3 Zn2 Br1 91.17(19) 2_655 2_655
Br3 Zn2 Br1 114.5(3) 3_665 2_655
Br3 Zn2 Br1 110.1(3) . 2_655
Br3 Zn2 Br1 114.5(3) 2_655 .
Br3 Zn2 Br1 110.1(3) 3_665 .
Br3 Zn2 Br1 91.17(19) . .
Br1 Zn2 Br1 25.2(2) 2_655 .
Br3 Zn2 Br1 110.1(3) 2_655 3_665
Br3 Zn2 Br1 91.17(19) 3_665 3_665
Br3 Zn2 Br1 114.5(3) . 3_665
Br1 Zn2 Br1 25.2(2) 2_655 3_665
Br1 Zn2 Br1 25.2(2) . 3_665
C5 N1 C4 109(2) . .
C5 N1 C1 114.7(18) . .
C4 N1 C1 109(2) . .
C5 N1 C6 109.9(18) . .
C4 N1 C6 121(2) . .
C1 N1 C6 92(2) . .
N1 C1 C2 102(2) . .
C3 C2 C1 100(4) . .
C2 C3 C4 114(5) . .
N1 C4 C3 94(3) . .
C7 C6 N1 109(2) . .
C6 C7 C8A 108(3) . .
C6 C7 C8B 110(3) . .
C9A C8A C7 112.8(14) . .
C10A C9A C8A 112.6(14) . .
C9A C10A C11A 112.8(15) . .
C9B C8B C7 112.9(14) . .
C8B C9B C10B 112.7(14) . .
C11B C10B C9B 112.8(14) . .

loop_
_geom_bond_atom_site_label_1
_geom_bond_atom_site_label_2
_geom_bond_distance
_geom_bond_site_symmetry_2
Br1 Br1 1.086(8) 2_655
Br1 Br1 1.086(8) 3_665
Br1 Zn1 2.490(11) .
Br1 Zn2 2.492(11) .
Br2 Zn1 2.360(3) .
Br3 Zn2 2.369(3) .
Zn1 Br2 2.360(3) 2_655
Zn1 Br2 2.360(3) 3_665
Zn1 Br1 2.490(11) 2_655
Zn1 Br1 2.490(11) 3_665
Zn2 Br3 2.369(3) 2_655
Zn2 Br3 2.369(3) 3_665
Zn2 Br1 2.492(11) 2_655
Zn2 Br1 2.492(11) 3_665
N1 C5 1.471(15) .
N1 C4 1.49(3) .
N1 C1 1.5169 .
N1 C6 1.57(3) .
C1 C2 1.62(6) .
C2 C3 1.50(5) .
C3 C4 1.59(7) .
C6 C7 1.504(7) .
C7 C8A 1.505(10) .
C7 C8B 1.505(10) .
C8A C9A 1.504(10) .
C9A C10A 1.504(10) .
C10A C11A 1.504(10) .
C8B C9B 1.504(10) .
C9B C10B 1.504(10) .
C10B C11B 1.504(10) .
